data_1538819
loop_
_publ_author_name
'Konnert, J.A.'
'Evans, H.T.jr.'

_publ_section_title
;
 Crystal structure and crystal chemistry of melanovanadite, a natural
 vanadium bronze
;
_journal_name_full 'American Mineralogist'
_journal_page_first 637
_journal_page_last 644
_journal_volume 72
_journal_year 1987
_chemical_formula_sum 'Ca H10 O15 V4'
_chemical_name_systematic 'Ca V4 O10 (H2 O)5'
_space_group_IT_number 2
_symmetry_space_group_name_Hall '-P 1'
_symmetry_space_group_name_H-M 'P -1'
_cell_angle_alpha 110.18
_cell_angle_beta 101.62
_cell_angle_gamma 82.86
_cell_formula_units_Z 1
_cell_length_a 6.36
_cell_length_b 9.045
_cell_length_c 6.276
_cell_volume 331.336
_citation_journal_id_ASTM AMMIAY
_cod_data_source_file Konnert_AMMIAY_1987_1309.cif
_cod_data_source_block H10Ca1O15V4
_cod_original_cell_volume 331.3362
_cod_original_formula_sum 'H10 Ca1 O15 V4'
_cod_database_code 1538819

loop_
_symmetry_equiv_pos_as_xyz
x,y,z
-x,-y,-z

loop_
_atom_site_label
_atom_site_type_symbol
_atom_site_fract_x
_atom_site_fract_y
_atom_site_fract_z
_atom_site_occupancy
_atom_site_U_iso_or_equiv
O2 O-2 0.2126 0.2196 0.0437 1 0.0
O4 O-2 0.683 0.0978 0.0113 1 0.0
V1 V+4 0.6717 0.092 0.6969 1 0.0
V2 V+4 0.2179 0.0414 0.8564 1 0.0
O5 O-2 0.374 0.0332 0.6366 1 0.0
O1 O-2 0.0386 0.0032 0.2832 1 0.0
Ca1 Ca+2 0.2241 0.4832 0.3201 0.5 0.0
O7 O-2 0.0796 0.3382 0.5066 1 0.0
O6 O-2 0.0205 0.5 0.0109 0.5 0.0
O3 O-2 0.6806 0.2734 0.715 1 0.0
O8 O-2 0.5916 0.42 0.2734 1 0.0
